data_2016140
loop_
_publ_author_name
'Ojala, Charles R.'
'Ojala, William H.'
'Britton, Doyle'
'Cramer, Christopher J.'

_publ_section_title
;
 Three polymorphs of 4-4'-diiodobenzalazine, and
 4-chloro-4'-iodobenzalazine
;
_journal_coeditor_code GA3056
_journal_issue 9
_journal_name_full 'Acta Crystallographica Section C'
_journal_page_first o518
_journal_page_last o523
_journal_paper_doi 10.1107/S0108270107034786
_journal_volume 63
_journal_year 2007
_chemical_formula_iupac 'C14 H10 I2 N2'
_chemical_formula_moiety 'C14 H10 I2 N2'
_chemical_formula_sum 'C14 H10 I2 N2'
_chemical_formula_weight 460.04
_chemical_name_systematic
;
4-iodobenzaldehyde azine
;
_space_group_IT_number 14
_symmetry_cell_setting monoclinic
_symmetry_space_group_name_Hall '-P 2ybc'
_symmetry_space_group_name_H-M 'P 1 21/c 1'
_atom_sites_solution_hydrogens geom
_atom_sites_solution_primary direct
_atom_sites_solution_secondary difmap
_audit_creation_method SHELXTL
_cell_angle_alpha 90.00
_cell_angle_beta 92.407(3)
_cell_angle_gamma 90.00
_cell_formula_units_Z 2
_cell_length_a 11.854(2)
_cell_length_b 7.7308(13)
_cell_length_c 7.6827(13)
_cell_measurement_reflns_used 2671
_cell_measurement_temperature 174(2)
_cell_measurement_theta_max 27.5
_cell_measurement_theta_min 2.6
_cell_volume 703.4(2)
_computing_cell_refinement 'SAINT (Bruker, 2003)'
_computing_data_collection 'SMART (Bruker, 2003)'
_computing_data_reduction SAINT
_computing_molecular_graphics SHELXTL
_computing_publication_material SHELXTL
_computing_structure_refinement SHELXTL
_computing_structure_solution 'SHELXTL (Sheldrick, 1997)'
_diffrn_ambient_temperature 174(2)
_diffrn_measured_fraction_theta_full 0.997
_diffrn_measured_fraction_theta_max 0.997
_diffrn_measurement_device_type
;
Bruker SMART 1K CCD area-detector diffractometer
;
_diffrn_measurement_method '\w scans'
_diffrn_radiation_monochromator graphite
_diffrn_radiation_source 'fine-focus sealed tube'
_diffrn_radiation_type MoK\a
_diffrn_radiation_wavelength 0.71073
_diffrn_reflns_av_R_equivalents 0.031
_diffrn_reflns_av_sigmaI/netI 0.023
_diffrn_reflns_limit_h_max 15
_diffrn_reflns_limit_h_min -15
_diffrn_reflns_limit_k_max 10
_diffrn_reflns_limit_k_min -9
_diffrn_reflns_limit_l_max 9
_diffrn_reflns_limit_l_min -9
_diffrn_reflns_number 7773
_diffrn_reflns_theta_full 27.49
_diffrn_reflns_theta_max 27.49
_diffrn_reflns_theta_min 1.72
_diffrn_standards_decay_% 'less than 1'
_diffrn_standards_number 0
_exptl_absorpt_coefficient_mu 4.454
_exptl_absorpt_correction_T_max 0.77
_exptl_absorpt_correction_T_min 0.32
_exptl_absorpt_correction_type multi-scan
_exptl_absorpt_process_details
;
(SADABS; Sheldrick, 2003; Blessing, 1995)
;
_exptl_crystal_colour 'pale yellow'
_exptl_crystal_density_diffrn 2.172
_exptl_crystal_density_method 'not measured'
_exptl_crystal_description plate
_exptl_crystal_F_000 428
_exptl_crystal_size_max 0.45
_exptl_crystal_size_mid 0.35
_exptl_crystal_size_min 0.06
_refine_diff_density_max 0.86
_refine_diff_density_min -0.55
_refine_ls_extinction_expression Fc^*^=kFc[1+0.001xFc^2^\l^3^/sin(2\q)]^-1/4^
_refine_ls_extinction_method none
_refine_ls_goodness_of_fit_ref 1.11
_refine_ls_hydrogen_treatment constr
_refine_ls_matrix_type full
_refine_ls_number_parameters 83
_refine_ls_number_reflns 1602
_refine_ls_number_restraints 0
_refine_ls_restrained_S_all 1.11
_refine_ls_R_factor_all 0.026
_refine_ls_R_factor_gt 0.022
_refine_ls_shift/su_max 0.001
_refine_ls_shift/su_mean 0.000
_refine_ls_structure_factor_coef Fsqd
_refine_ls_weighting_details
;
 calc w=1/[\s^2^(Fo^2^)+(0.027P)^2^+0.31P]
where P=(Fo^2^+2Fc^2^)/3
;
_refine_ls_weighting_scheme calc
_refine_ls_wR_factor_gt 0.052
_refine_ls_wR_factor_ref 0.054
_reflns_number_gt 1442
_reflns_number_total 1602
_reflns_threshold_expression '>2\s(I) '
_cod_data_source_file ga3056.cif
_cod_data_source_block I,I-A
_cod_original_cell_volume 703.5(2)
_cod_original_sg_symbol_H-M 'P 2(1)/c'
_cod_database_code 2016140
_cod_database_fobs_code 2016140

loop_
_symmetry_equiv_pos_as_xyz
'x, y, z'
'-x, y+1/2, -z+1/2'
'-x, -y, -z'
'x, -y-1/2, z-1/2'

loop_
_atom_site_type_symbol
_atom_site_label
_atom_site_fract_x
_atom_site_fract_y
_atom_site_fract_z
_atom_site_U_iso_or_equiv
_atom_site_adp_type
_atom_site_calc_flag
_atom_site_refinement_flags
_atom_site_occupancy
I I1 0.114704(15) 0.42460(2) -0.33923(2) 0.03116(9) Uani d . 1
N N1 0.4787(2) 0.4782(3) 0.4157(3) 0.0290(5) Uani d . 1
C C1 0.2062(2) 0.4727(3) -0.1050(3) 0.0225(5) Uani d . 1
C C2 0.1565(2) 0.5669(3) 0.0252(4) 0.0244(5) Uani d . 1
H H2 0.0825 0.6125 0.0073 0.029 Uiso calc R 1
C C3 0.2167(2) 0.5937(3) 0.1822(3) 0.0258(5) Uani d . 1
H H3 0.1837 0.6589 0.2717 0.031 Uiso calc R 1
C C4 0.3251(2) 0.5256(3) 0.2095(3) 0.0245(5) Uani d . 1
C C5 0.3732(2) 0.4320(3) 0.0763(4) 0.0263(5) Uani d . 1
H H5 0.4469 0.3853 0.0940 0.032 Uiso calc R 1
C C6 0.3148(2) 0.4064(3) -0.0814(4) 0.0268(5) Uani d . 1
H H6 0.3485 0.3442 -0.1724 0.032 Uiso calc R 1
C C7 0.3853(2) 0.5536(3) 0.3787(4) 0.0276(6) Uani d . 1
H H7 0.3539 0.6290 0.4615 0.033 Uiso calc R 1

loop_
_atom_site_aniso_label
_atom_site_aniso_U_11
_atom_site_aniso_U_22
_atom_site_aniso_U_33
_atom_site_aniso_U_12
_atom_site_aniso_U_13
_atom_site_aniso_U_23
I1 0.03674(14) 0.03150(13) 0.02453(12) -0.00061(7) -0.00715(8) -0.00406(6)
N1 0.0338(12) 0.0315(11) 0.0212(11) -0.0037(10) -0.0057(9) -0.0010(9)
C1 0.0284(13) 0.0192(10) 0.0196(11) -0.0027(10) -0.0030(10) 0.0011(9)
C2 0.0259(13) 0.0217(11) 0.0252(13) 0.0016(9) -0.0027(10) 0.0013(9)
C3 0.0318(14) 0.0229(12) 0.0226(13) 0.0033(10) 0.0005(11) -0.0028(9)
C4 0.0284(13) 0.0229(11) 0.0217(12) -0.0036(10) -0.0038(10) 0.0033(10)
C5 0.0236(13) 0.0283(13) 0.0268(13) 0.0015(10) -0.0008(10) 0.0021(10)
C6 0.0298(14) 0.0273(12) 0.0235(13) 0.0014(10) 0.0035(11) 0.0001(10)
C7 0.0315(15) 0.0269(13) 0.0241(13) -0.0034(10) -0.0034(11) 0.0000(10)

loop_
_atom_type_symbol
_atom_type_description
_atom_type_scat_dispersion_real
_atom_type_scat_dispersion_imag
_atom_type_scat_source
C C 0.0033 0.0016 'International Tables Vol C Tables 4.2.6.8 and 6.1.1.4'
H H 0.0000 0.0000 'International Tables Vol C Tables 4.2.6.8 and 6.1.1.4'
N N 0.0061 0.0033 'International Tables Vol C Tables 4.2.6.8 and 6.1.1.4'
I I -0.4742 1.8119 'International Tables Vol C Tables 4.2.6.8 and 6.1.1.4'

loop_
_geom_angle_atom_site_label_1
_geom_angle_atom_site_label_2
_geom_angle_atom_site_label_3
_geom_angle_site_symmetry_3
_geom_angle
C7 N1 N1 3_666 111.7(3)
C2 C1 C6 . 121.2(2)
C2 C1 I1 . 119.47(19)
C6 C1 I1 . 119.32(18)
C1 C2 C3 . 119.0(2)
C1 C2 H2 . 120.5
C3 C2 H2 . 120.5
C2 C3 C4 . 120.6(2)
C2 C3 H3 . 119.7
C4 C3 H3 . 119.7
C5 C4 C3 . 119.2(2)
C5 C4 C7 . 121.7(2)
C3 C4 C7 . 119.1(2)
C6 C5 C4 . 120.8(2)
C6 C5 H5 . 119.6
C4 C5 H5 . 119.6
C5 C6 C1 . 119.2(2)
C5 C6 H6 . 120.4
C1 C6 H6 . 120.4
N1 C7 C4 . 121.0(3)
N1 C7 H7 . 119.5
C4 C7 H7 . 119.5

loop_
_geom_bond_atom_site_label_1
_geom_bond_atom_site_label_2
_geom_bond_site_symmetry_2
_geom_bond_distance
I1 C1 . 2.095(2)
N1 C7 . 1.273(4)
N1 N1 3_666 1.411(4)
C1 C2 . 1.389(4)
C1 C6 . 1.391(4)
C2 C3 . 1.391(4)
C2 H2 . 0.9500
C3 C4 . 1.396(4)
C3 H3 . 0.9500
C4 C5 . 1.395(4)
C4 C7 . 1.472(4)
C5 C6 . 1.384(4)
C5 H5 . 0.9500
C6 H6 . 0.9500
C7 H7 . 0.9500

loop_
_geom_torsion_atom_site_label_1
_geom_torsion_atom_site_label_2
_geom_torsion_atom_site_label_3
_geom_torsion_atom_site_label_4
_geom_torsion_site_symmetry_1
_geom_torsion
C6 C1 C2 C3 . -0.5(4)
I1 C1 C2 C3 . 178.09(18)
C1 C2 C3 C4 . -0.6(4)
C2 C3 C4 C5 . 0.8(4)
C2 C3 C4 C7 . -178.8(2)
C3 C4 C5 C6 . 0.0(4)
C7 C4 C5 C6 . 179.6(2)
C4 C5 C6 C1 . -1.1(4)
C2 C1 C6 C5 . 1.4(4)
I1 C1 C6 C5 . -177.25(18)
N1 N1 C7 C4 3_666 -179.4(3)
C5 C4 C7 N1 . -7.3(4)
C3 C4 C7 N1 . 172.3(2)
